data_1575676
loop_
_publ_author_name
'Heller, Jan'
'Buch, Christoph D.'
'Virovets, Alexander V.'
'Peresypkina, Eugenia'
'Lerner, Hans-Wolfram'
'Fantuzzi, Felipe'
'Wagner, Matthias'

_publ_section_title
;
 Synthesis of perhalogenated silylboranes (X = Cl, I) and their
 application in regiodivergent alkene silaboration.
;
_journal_issue 43
_journal_name_full 'Chemical science'
_journal_page_first 20329
_journal_page_last 20343
_journal_paper_doi 10.1039/d5sc06234a
_journal_volume 16
_journal_year 2025
_chemical_formula_moiety 'C27 H36 B Cl5 N2 Si'
_chemical_formula_sum 'C27 H36 B Cl5 N2 Si'
_chemical_formula_weight 604.73
_chemical_properties_physical Air-sensitive,Moisture-sensitive
_space_group_crystal_system trigonal
_space_group_IT_number 145
_space_group_name_Hall 'P 32'
_space_group_name_H-M_alt 'P 32'
_atom_sites_solution_hydrogens geom
_atom_sites_solution_primary dual
_atom_sites_solution_secondary difmap
_audit_creation_method SHELXL-2019/3
_audit_update_record
;
2025-07-08 deposited with the CCDC.	2025-09-10 downloaded from the CCDC.
;
_cell_angle_alpha 90
_cell_angle_beta 90
_cell_angle_gamma 120
_cell_formula_units_Z 9
_cell_length_a 17.5229(2)
_cell_length_b 17.5229(2)
_cell_length_c 26.2872(5)
_cell_measurement_reflns_used 19490
_cell_measurement_temperature 173(2)
_cell_measurement_theta_max 26.2610
_cell_measurement_theta_min 2.7270
_cell_volume 6990.16(17)
_computing_cell_refinement 'CrysAlisPro 1.171.42.43a (Rigaku OD, 2022)'
_computing_data_collection 'X-Area (Stoe & Cie, 2001)'
_computing_data_reduction 'CrysAlisPro 1.171.42.43a (Rigaku OD, 2022)'
_computing_publication_material 'IUCr PublCIF online service'
_computing_structure_refinement 'SHELXL-2019/2 (Sheldrick, 2019)'
_computing_structure_solution 'SHELXT (G. M. Sheldrick, 2015)'
_diffrn_ambient_temperature 173(2)
_diffrn_detector 'image plate'
_diffrn_detector_area_resol_mean 6.67
_diffrn_detector_type 'STOE image plate (34 cm diameter)'
_diffrn_measured_fraction_theta_full 0.999
_diffrn_measured_fraction_theta_max 0.999
_diffrn_measurement_device '2-circle goniometer'
_diffrn_measurement_device_type 'STOE IPDS II two-circle-diffractometer'
_diffrn_measurement_method \w
_diffrn_radiation_monochromator mirror
_diffrn_radiation_type MoK\a
_diffrn_radiation_wavelength 0.71073
_diffrn_reflns_av_R_equivalents 0.0758
_diffrn_reflns_av_unetI/netI 0.0600
_diffrn_reflns_Laue_measured_fraction_full 0.999
_diffrn_reflns_Laue_measured_fraction_max 0.999
_diffrn_reflns_limit_h_max 21
_diffrn_reflns_limit_h_min -21
_diffrn_reflns_limit_k_max 21
_diffrn_reflns_limit_k_min -21
_diffrn_reflns_limit_l_max 32
_diffrn_reflns_limit_l_min -32
_diffrn_reflns_number 81147
_diffrn_reflns_point_group_measured_fraction_full 0.999
_diffrn_reflns_point_group_measured_fraction_max 0.999
_diffrn_reflns_theta_full 25.242
_diffrn_reflns_theta_max 26.022
_diffrn_reflns_theta_min 2.325
_diffrn_source 'Genix 3D I\mS microfocus X-ray source'
_exptl_absorpt_coefficient_mu 0.525
_exptl_absorpt_correction_T_max 1.00000
_exptl_absorpt_correction_T_min 0.71955
_exptl_absorpt_correction_type multi-scan
_exptl_absorpt_process_details
;
CrysAlisPro 1.171.42.43a (Rigaku Oxford Diffraction, 2022)
Empirical absorption correction using spherical harmonics,
implemented in SCALE3 ABSPACK scaling algorithm.
;
_exptl_crystal_colour colorless
_exptl_crystal_density_diffrn 1.293
_exptl_crystal_description prism
_exptl_crystal_F_000 2844
_exptl_crystal_size_max 0.200
_exptl_crystal_size_mid 0.140
_exptl_crystal_size_min 0.110
_refine_diff_density_max 0.297
_refine_diff_density_min -0.191
_refine_diff_density_rms 0.050
_refine_ls_abs_structure_details
;
 Flack x determined using 7356 quotients [(I+)-(I-)]/[(I+)+(I-)]
 (Parsons, Flack and Wagner, Acta Cryst. B69 (2013) 249-259).
;
_refine_ls_abs_structure_Flack -0.05(2)
_refine_ls_extinction_method none
_refine_ls_goodness_of_fit_ref 1.030
_refine_ls_hydrogen_treatment constr
_refine_ls_matrix_type full
_refine_ls_number_parameters 997
_refine_ls_number_reflns 18347
_refine_ls_number_restraints 1
_refine_ls_restrained_S_all 1.030
_refine_ls_R_factor_all 0.0423
_refine_ls_R_factor_gt 0.0360
_refine_ls_shift/su_max 0.001
_refine_ls_shift/su_mean 0.000
_refine_ls_structure_factor_coef Fsqd
_refine_ls_weighting_details 'w=1/[\s^2^(Fo^2^)+(0.0338P)^2^] where P=(Fo^2^+2Fc^2^)/3'
_refine_ls_weighting_scheme calc
_refine_ls_wR_factor_gt 0.0802
_refine_ls_wR_factor_ref 0.0837
_reflns_Friedel_coverage 1.000
_reflns_Friedel_fraction_full 0.999
_reflns_Friedel_fraction_max 0.999
_reflns_number_gt 16709
_reflns_number_total 18347
_reflns_threshold_expression 'I > 2\s(I)'
_cod_data_source_file d5sc06234a3.cif
_cod_data_source_block 3_IDipp_wa3567_JH229
_cod_depositor_comments 'Adding full bibliography for 1575660--1575680.cif.'
_cod_original_cell_volume 6990.2(2)
_cod_database_code 1575676
_shelx_shelxl_version_number 2019/3
_shelx_space_group_comment
;
The symmetry employed for this shelxl refinement is uniquely defined
by the following loop, which should always be used as a source of
symmetry information in preference to the above space-group names.
They are only intended as comments.
;
_shelx_estimated_absorpt_t_min 0.902
_shelx_estimated_absorpt_t_max 0.944

loop_
_space_group_symop_operation_xyz
'x, y, z'
'-y, x-y, z+2/3'
'-x+y, -x, z+1/3'

loop_
_atom_site_label
_atom_site_type_symbol
_atom_site_fract_x
_atom_site_fract_y
_atom_site_fract_z
_atom_site_U_iso_or_equiv
_atom_site_adp_type
_atom_site_occupancy
_atom_site_site_symmetry_order
_atom_site_calc_flag
_atom_site_refinement_flags_posn
_atom_site_refinement_flags_adp
_atom_site_refinement_flags_occupancy
_atom_site_disorder_assembly
_atom_site_disorder_group
B1A B 0.1421(2) 0.4988(2) 0.45783(15) 0.0205(7) Uani 1 1 d . . . . .
Cl1A Cl 0.09058(5) 0.56745(5) 0.47160(4) 0.02799(17) Uani 1 1 d . . . . .
Cl2A Cl 0.26395(5) 0.57070(5) 0.45030(4) 0.0329(2) Uani 1 1 d . . . . .
Si1A Si 0.09447(7) 0.45680(6) 0.38698(4) 0.0283(2) Uani 1 1 d . . . . .
Cl3A Cl -0.04027(6) 0.37680(7) 0.38541(5) 0.0476(3) Uani 1 1 d . . . . .
Cl4A Cl 0.14535(7) 0.39448(6) 0.34404(4) 0.0373(2) Uani 1 1 d . . . . .
Cl5A Cl 0.11899(8) 0.56358(7) 0.34216(4) 0.0497(3) Uani 1 1 d . . . . .
N1A N 0.14323(17) 0.36408(17) 0.50573(11) 0.0218(6) Uani 1 1 d . . . . .
N2A N 0.09937(17) 0.43579(17) 0.55251(11) 0.0215(6) Uani 1 1 d . . . . .
C1A C 0.12495(19) 0.43109(19) 0.50439(13) 0.0184(6) Uani 1 1 d . . . . .
C2A C 0.1309(2) 0.3299(2) 0.55404(14) 0.0295(8) Uani 1 1 d . . . . .
H2A H 0.140143 0.283297 0.564740 0.035 Uiso 1 1 calc R U . . .
C3A C 0.1036(2) 0.3741(2) 0.58324(14) 0.0293(8) Uani 1 1 d . . . . .
H3A H 0.089716 0.364815 0.618447 0.035 Uiso 1 1 calc R U . . .
C11A C 0.1690(2) 0.3247(2) 0.46501(13) 0.0241(7) Uani 1 1 d . . . . .
C12A C 0.2583(2) 0.3527(2) 0.45860(15) 0.0279(7) Uani 1 1 d . . . . .
C13A C 0.2798(3) 0.3064(3) 0.42358(16) 0.0351(9) Uani 1 1 d . . . . .
H13A H 0.339957 0.324644 0.417493 0.042 Uiso 1 1 calc R U . . .
C14A C 0.2151(3) 0.2348(3) 0.39769(16) 0.0397(9) Uani 1 1 d . . . . .
H14A H 0.231138 0.203861 0.374292 0.048 Uiso 1 1 calc R U . . .
C15A C 0.1271(3) 0.2076(2) 0.40554(16) 0.0353(9) Uani 1 1 d . . . . .
H15A H 0.083490 0.158097 0.387350 0.042 Uiso 1 1 calc R U . . .
C16A C 0.1010(2) 0.2514(2) 0.43967(14) 0.0282(7) Uani 1 1 d . . . . .
C17A C 0.3311(2) 0.4268(2) 0.49017(15) 0.0318(8) Uani 1 1 d . . . . .
H17A H 0.306915 0.463085 0.504842 0.038 Uiso 1 1 calc R U . . .
C18A C 0.4107(3) 0.4870(3) 0.4572(2) 0.0482(11) Uani 1 1 d . . . . .
H18A H 0.438068 0.453804 0.444426 0.072 Uiso 1 1 calc R U . . .
H18B H 0.453564 0.536972 0.477572 0.072 Uiso 1 1 calc R U . . .
H18C H 0.391457 0.508819 0.428409 0.072 Uiso 1 1 calc R U . . .
C19A C 0.3578(3) 0.3880(3) 0.53423(18) 0.0462(11) Uani 1 1 d . . . . .
H19A H 0.306068 0.351184 0.555314 0.069 Uiso 1 1 calc R U . . .
H19B H 0.402784 0.435942 0.554923 0.069 Uiso 1 1 calc R U . . .
H19C H 0.381626 0.352125 0.520665 0.069 Uiso 1 1 calc R U . . .
C20A C 0.0038(2) 0.2180(2) 0.44888(15) 0.0323(8) Uani 1 1 d . . . . .
H20A H -0.002618 0.269704 0.458628 0.039 Uiso 1 1 calc R U . . .
C21A C -0.0535(3) 0.1755(3) 0.40142(18) 0.0451(10) Uani 1 1 d . . . . .
H21A H -0.024830 0.212447 0.371614 0.068 Uiso 1 1 calc R U . . .
H21B H -0.111444 0.169962 0.406339 0.068 Uiso 1 1 calc R U . . .
H21C H -0.060544 0.116912 0.396109 0.068 Uiso 1 1 calc R U . . .
C22A C -0.0314(3) 0.1519(3) 0.49303(19) 0.0493(11) Uani 1 1 d . . . . .
H22A H -0.024696 0.101056 0.484763 0.074 Uiso 1 1 calc R U . . .
H22B H -0.093838 0.132285 0.498516 0.074 Uiso 1 1 calc R U . . .
H22C H 0.001928 0.180271 0.524007 0.074 Uiso 1 1 calc R U . . .
C31A C 0.0684(2) 0.4909(2) 0.57620(13) 0.0219(7) Uani 1 1 d . . . . .
C32A C 0.1289(2) 0.5646(2) 0.60370(14) 0.0261(7) Uani 1 1 d . . . . .
C33A C 0.0950(2) 0.6080(2) 0.63268(15) 0.0308(8) Uani 1 1 d . . . . .
H33A H 0.134024 0.658228 0.652154 0.037 Uiso 1 1 calc R U . . .
C34A C 0.0060(2) 0.5789(2) 0.63335(16) 0.0350(9) Uani 1 1 d . . . . .
H34A H -0.015908 0.608357 0.653793 0.042 Uiso 1 1 calc R U . . .
C35A C -0.0518(2) 0.5066(2) 0.60433(16) 0.0321(8) Uani 1 1 d . . . . .
H35A H -0.112925 0.487921 0.604615 0.039 Uiso 1 1 calc R U . . .
C36A C -0.0216(2) 0.4611(2) 0.57479(14) 0.0268(7) Uani 1 1 d . . . . .
C37A C 0.2276(2) 0.6004(2) 0.60235(17) 0.0345(8) Uani 1 1 d . . . . .
H37A H 0.238973 0.559807 0.581088 0.041 Uiso 1 1 calc R U . . .
C38A C 0.2647(3) 0.6043(4) 0.6555(2) 0.0600(14) Uani 1 1 d . . . . .
H38A H 0.248777 0.638793 0.677962 0.090 Uiso 1 1 calc R U . . .
H38B H 0.329023 0.632318 0.653562 0.090 Uiso 1 1 calc R U . . .
H38C H 0.240170 0.544471 0.668970 0.090 Uiso 1 1 calc R U . . .
C39A C 0.2748(3) 0.6913(3) 0.5780(2) 0.0483(11) Uani 1 1 d . . . . .
H39A H 0.251361 0.688003 0.543704 0.072 Uiso 1 1 calc R U . . .
H39B H 0.338025 0.711928 0.575889 0.072 Uiso 1 1 calc R U . . .
H39C H 0.265453 0.732428 0.598651 0.072 Uiso 1 1 calc R U . . .
C40A C -0.0862(2) 0.3833(2) 0.54267(16) 0.0337(8) Uani 1 1 d . . . . .
H40A H -0.051494 0.366087 0.519939 0.040 Uiso 1 1 calc R U . . .
C41A C -0.1431(3) 0.4064(3) 0.50914(17) 0.0434(10) Uani 1 1 d . . . . .
H41A H -0.178891 0.422011 0.530709 0.065 Uiso 1 1 calc R U . . .
H41B H -0.181849 0.355572 0.487951 0.065 Uiso 1 1 calc R U . . .
H41C H -0.105039 0.456547 0.487281 0.065 Uiso 1 1 calc R U . . .
C42A C -0.1441(3) 0.3045(3) 0.5772(2) 0.0533(12) Uani 1 1 d . . . . .
H42A H -0.106617 0.289324 0.597413 0.080 Uiso 1 1 calc R U . . .
H42B H -0.184123 0.253934 0.556191 0.080 Uiso 1 1 calc R U . . .
H42C H -0.178527 0.320064 0.599935 0.080 Uiso 1 1 calc R U . . .
B1B B 0.4214(2) 1.1371(2) 0.44729(15) 0.0214(7) Uani 1 1 d . . . . .
Cl1B Cl 0.44518(6) 1.24599(5) 0.47299(4) 0.0337(2) Uani 1 1 d . . . . .
Cl2B Cl 0.30685(6) 1.07577(6) 0.42100(4) 0.0351(2) Uani 1 1 d . . . . .
Si1B Si 0.50084(6) 1.17812(6) 0.38528(4) 0.0257(2) Uani 1 1 d . . . . .
Cl3B Cl 0.46337(8) 1.25121(7) 0.34106(4) 0.0504(3) Uani 1 1 d . . . . .
Cl4B Cl 0.49967(6) 1.08964(6) 0.33361(4) 0.0357(2) Uani 1 1 d . . . . .
Cl5B Cl 0.63111(6) 1.26285(6) 0.40286(4) 0.0436(2) Uani 1 1 d . . . . .
N1B N 0.43871(17) 1.00618(16) 0.48849(11) 0.0209(6) Uani 1 1 d . . . . .
N2B N 0.39748(16) 1.07213(17) 0.54132(11) 0.0196(5) Uani 1 1 d . . . . .
C1B C 0.42487(18) 1.07548(19) 0.49259(12) 0.0172(6) Uani 1 1 d . . . . .
C2B C 0.3916(2) 1.0005(2) 0.56625(14) 0.0262(7) Uani 1 1 d . . . . .
H2B H 0.373077 0.983428 0.600377 0.031 Uiso 1 1 calc R U . . .
C3B C 0.4170(2) 0.9592(2) 0.53322(15) 0.0289(8) Uani 1 1 d . . . . .
H3B H 0.419450 0.907081 0.539530 0.035 Uiso 1 1 calc R U . . .
C11B C 0.4725(2) 0.9785(2) 0.44550(13) 0.0226(7) Uani 1 1 d . . . . .
C12B C 0.5636(2) 1.0106(2) 0.44259(14) 0.0247(7) Uani 1 1 d . . . . .
C13B C 0.5913(2) 0.9723(2) 0.40636(16) 0.0322(8) Uani 1 1 d . . . . .
H13B H 0.652370 0.991582 0.403491 0.039 Uiso 1 1 calc R U . . .
C14B C 0.5326(3) 0.9069(2) 0.37443(17) 0.0379(9) Uani 1 1 d . . . . .
H14B H 0.553544 0.882060 0.349809 0.045 Uiso 1 1 calc R U . . .
C15B C 0.4433(3) 0.8773(2) 0.37806(16) 0.0366(9) Uani 1 1 d . . . . .
H15B H 0.403655 0.832772 0.355442 0.044 Uiso 1 1 calc R U . . .
C16B C 0.4103(2) 0.9115(2) 0.41427(15) 0.0275(7) Uani 1 1 d . . . . .
C17B C 0.6298(2) 1.0827(2) 0.47790(15) 0.0290(8) Uani 1 1 d . . . . .
H17B H 0.606835 1.123298 0.486269 0.035 Uiso 1 1 calc R U . . .
C18B C 0.7204(2) 1.1371(3) 0.45287(19) 0.0423(10) Uani 1 1 d . . . . .
H18D H 0.747893 1.100550 0.449078 0.063 Uiso 1 1 calc R U . . .
H18E H 0.757767 1.188215 0.474232 0.063 Uiso 1 1 calc R U . . .
H18F H 0.713437 1.157188 0.419310 0.063 Uiso 1 1 calc R U . . .
C19B C 0.6407(3) 1.0436(3) 0.52783(17) 0.0417(9) Uani 1 1 d . . . . .
H19D H 0.584079 1.013506 0.545759 0.063 Uiso 1 1 calc R U . . .
H19E H 0.684526 1.091037 0.549281 0.063 Uiso 1 1 calc R U . . .
H19F H 0.660319 1.001406 0.520295 0.063 Uiso 1 1 calc R U . . .
C20B C 0.3120(2) 0.8737(2) 0.42013(16) 0.0332(8) Uani 1 1 d . . . . .
H20B H 0.302085 0.911664 0.444548 0.040 Uiso 1 1 calc R U . . .
C21B C 0.2684(3) 0.8726(4) 0.3698(2) 0.0583(13) Uani 1 1 d . . . . .
H21D H 0.299427 0.931369 0.354380 0.088 Uiso 1 1 calc R U . . .
H21E H 0.206715 0.855667 0.375804 0.088 Uiso 1 1 calc R U . . .
H21F H 0.270928 0.829945 0.346715 0.088 Uiso 1 1 calc R U . . .
C22B C 0.2705(3) 0.7807(3) 0.4425(3) 0.0751(19) Uani 1 1 d . . . . .
H22D H 0.278181 0.742127 0.418595 0.113 Uiso 1 1 calc R U . . .
H22E H 0.207493 0.757901 0.448257 0.113 Uiso 1 1 calc R U . . .
H22F H 0.299222 0.782663 0.474794 0.113 Uiso 1 1 calc R U . . .
C31B C 0.3889(2) 1.1379(2) 0.57108(13) 0.0227(7) Uani 1 1 d . . . . .
C32B C 0.4655(2) 1.2032(2) 0.59497(14) 0.0300(8) Uani 1 1 d . . . . .
C33B C 0.4554(3) 1.2603(3) 0.62708(17) 0.0409(10) Uani 1 1 d . . . . .
H33B H 0.505562 1.305977 0.643787 0.049 Uiso 1 1 calc R U . . .
C34B C 0.3733(3) 1.2520(3) 0.63524(18) 0.0484(11) Uani 1 1 d . . . . .
H34B H 0.367856 1.291663 0.657500 0.058 Uiso 1 1 calc R U . . .
C35B C 0.3005(3) 1.1871(3) 0.61153(16) 0.0386(9) Uani 1 1 d . . . . .
H35B H 0.244911 1.182374 0.617800 0.046 Uiso 1 1 calc R U . . .
C36B C 0.3052(2) 1.1274(2) 0.57827(14) 0.0270(7) Uani 1 1 d . . . . .
C37B C 0.5560(2) 1.2141(3) 0.58562(15) 0.0360(9) Uani 1 1 d . . . . .
H37B H 0.552172 1.178686 0.554901 0.043 Uiso 1 1 calc R U . . .
C38B C 0.6240(3) 1.3114(4) 0.5746(3) 0.079(2) Uani 1 1 d . . . . .
H38D H 0.598198 1.336133 0.551437 0.118 Uiso 1 1 calc R U . . .
H38E H 0.676503 1.315158 0.558945 0.118 Uiso 1 1 calc R U . . .
H38F H 0.640502 1.344737 0.606572 0.118 Uiso 1 1 calc R U . . .
C39B C 0.5873(3) 1.1816(3) 0.62969(19) 0.0480(11) Uani 1 1 d . . . . .
H39D H 0.590169 1.214476 0.660473 0.072 Uiso 1 1 calc R U . . .
H39E H 0.645935 1.190461 0.622093 0.072 Uiso 1 1 calc R U . . .
H39F H 0.546046 1.118701 0.635115 0.072 Uiso 1 1 calc R U . . .
C40B C 0.2226(2) 1.0564(2) 0.55260(15) 0.0311(8) Uani 1 1 d . . . . .
H40B H 0.240339 1.025077 0.527590 0.037 Uiso 1 1 calc R U . . .
C41B C 0.1749(3) 1.0964(3) 0.52352(19) 0.0458(10) Uani 1 1 d . . . . .
H41D H 0.152984 1.123517 0.547708 0.069 Uiso 1 1 calc R U . . .
H41E H 0.125268 1.049890 0.504547 0.069 Uiso 1 1 calc R U . . .
H41F H 0.216012 1.141237 0.499773 0.069 Uiso 1 1 calc R U . . .
C42B C 0.1613(3) 0.9892(3) 0.59185(18) 0.0426(10) Uani 1 1 d . . . . .
H42D H 0.190767 0.959926 0.607388 0.064 Uiso 1 1 calc R U . . .
H42E H 0.107073 0.945201 0.575062 0.064 Uiso 1 1 calc R U . . .
H42F H 0.146915 1.019441 0.618261 0.064 Uiso 1 1 calc R U . . .
B1C B 0.8065(2) 0.8436(2) 0.46021(15) 0.0221(7) Uani 1 1 d . . . . .
Cl1C Cl 0.76332(6) 0.91880(5) 0.47571(4) 0.03045(19) Uani 1 1 d . . . . .
Cl2C Cl 0.92807(5) 0.91033(6) 0.45088(4) 0.0364(2) Uani 1 1 d . . . . .
Si1C Si 0.75511(7) 0.80312(6) 0.38985(4) 0.0300(2) Uani 1 1 d . . . . .
Cl3C Cl 0.62029(6) 0.71977(7) 0.39154(4) 0.0440(2) Uani 1 1 d . . . . .
Cl4C Cl 0.77313(9) 0.90849(7) 0.34603(4) 0.0541(3) Uani 1 1 d . . . . .
Cl5C Cl 0.80607(7) 0.74373(6) 0.34462(4) 0.0391(2) Uani 1 1 d . . . . .
N1C N 0.79990(18) 0.70177(17) 0.50499(11) 0.0237(6) Uani 1 1 d . . . . .
N2C N 0.74643(18) 0.76621(17) 0.55116(11) 0.0238(6) Uani 1 1 d . . . . .
C1C C 0.7830(2) 0.7705(2) 0.50474(13) 0.0206(6) Uani 1 1 d . . . . .
C2C C 0.7755(3) 0.6585(2) 0.55090(15) 0.0325(8) Uani 1 1 d . . . . .
H2C H 0.781275 0.609379 0.560512 0.039 Uiso 1 1 calc R U . . .
C3C C 0.7423(3) 0.6979(2) 0.57961(15) 0.0325(8) Uani 1 1 d . . . . .
H3C H 0.720062 0.681999 0.613242 0.039 Uiso 1 1 calc R U . . .
C11C C 0.8351(2) 0.6696(2) 0.46513(14) 0.0254(7) Uani 1 1 d . . . . .
C12C C 0.7740(2) 0.5964(2) 0.43658(15) 0.0287(7) Uani 1 1 d . . . . .
C13C C 0.8084(3) 0.5592(2) 0.40331(17) 0.0358(9) Uani 1 1 d . . . . .
H13C H 0.769257 0.509955 0.383212 0.043 Uiso 1 1 calc R U . . .
C14C C 0.8978(3) 0.5922(3) 0.39893(18) 0.0429(10) Uani 1 1 d . . . . .
H14C H 0.919464 0.565807 0.375832 0.051 Uiso 1 1 calc R U . . .
C15C C 0.9559(2) 0.6632(2) 0.42783(17) 0.0363(9) Uani 1 1 d . . . . .
H15C H 1.017451 0.685731 0.423960 0.044 Uiso 1 1 calc R U . . .
C16C C 0.9264(2) 0.7030(2) 0.46277(15) 0.0292(8) Uani 1 1 d . . . . .
C17C C 0.6745(2) 0.5549(2) 0.44202(16) 0.0347(8) Uani 1 1 d . . . . .
H17C H 0.661603 0.600379 0.455867 0.042 Uiso 1 1 calc R U . . .
C18C C 0.6263(3) 0.5220(3) 0.39120(19) 0.0455(10) Uani 1 1 d . . . . .
H18G H 0.654683 0.568416 0.365506 0.068 Uiso 1 1 calc R U . . .
H18H H 0.564680 0.506883 0.395259 0.068 Uiso 1 1 calc R U . . .
H18I H 0.628571 0.469712 0.380318 0.068 Uiso 1 1 calc R U . . .
C19C C 0.6393(3) 0.4775(3) 0.4800(2) 0.0498(11) Uani 1 1 d . . . . .
H19G H 0.652886 0.432924 0.467445 0.075 Uiso 1 1 calc R U . . .
H19H H 0.575330 0.451216 0.483396 0.075 Uiso 1 1 calc R U . . .
H19I H 0.667276 0.499092 0.513182 0.075 Uiso 1 1 calc R U . . .
C20C C 0.9920(2) 0.7734(2) 0.49885(16) 0.0349(9) Uani 1 1 d . . . . .
H20C H 0.964008 0.806322 0.513193 0.042 Uiso 1 1 calc R U . . .
C21C C 1.0767(3) 0.8392(3) 0.4718(2) 0.0477(11) Uani 1 1 d . . . . .
H21G H 1.109812 0.810050 0.462010 0.072 Uiso 1 1 calc R U . . .
H21H H 1.112657 0.888466 0.494712 0.072 Uiso 1 1 calc R U . . .
H21I H 1.062102 0.861481 0.441296 0.072 Uiso 1 1 calc R U . . .
C22C C 1.0118(3) 0.7287(3) 0.5429(2) 0.0535(12) Uani 1 1 d . . . . .
H22G H 0.956704 0.687520 0.560037 0.080 Uiso 1 1 calc R U . . .
H22H H 1.051444 0.773565 0.567131 0.080 Uiso 1 1 calc R U . . .
H22I H 1.039963 0.696566 0.529635 0.080 Uiso 1 1 calc R U . . .
C31C C 0.7198(2) 0.8245(2) 0.57513(13) 0.0237(7) Uani 1 1 d . . . . .
C32C C 0.6324(2) 0.8051(2) 0.57003(14) 0.0261(7) Uani 1 1 d . . . . .
C33C C 0.6087(2) 0.8582(2) 0.59721(15) 0.0308(8) Uani 1 1 d . . . . .
H33C H 0.550060 0.847363 0.594855 0.037 Uiso 1 1 calc R U . . .
C34C C 0.6687(2) 0.9264(2) 0.62764(16) 0.0326(8) Uani 1 1 d . . . . .
H34C H 0.650818 0.961701 0.645825 0.039 Uiso 1 1 calc R U . . .
C35C C 0.7544(2) 0.9435(2) 0.63168(15) 0.0297(8) Uani 1 1 d . . . . .
H35C H 0.794997 0.990719 0.652538 0.036 Uiso 1 1 calc R U . . .
C36C C 0.7825(2) 0.8924(2) 0.60560(14) 0.0241(7) Uani 1 1 d . . . . .
C37C C 0.5643(2) 0.7305(3) 0.53712(16) 0.0343(8) Uani 1 1 d . . . . .
H37C H 0.595686 0.707285 0.515991 0.041 Uiso 1 1 calc R U . . .
C38C C 0.5165(3) 0.7613(3) 0.50120(18) 0.0448(10) Uani 1 1 d . . . . .
H38G H 0.481791 0.780425 0.521150 0.067 Uiso 1 1 calc R U . . .
H38H H 0.477245 0.712636 0.478817 0.067 Uiso 1 1 calc R U . . .
H38I H 0.559804 0.810675 0.480605 0.067 Uiso 1 1 calc R U . . .
C39C C 0.4982(3) 0.6556(3) 0.57130(19) 0.0502(11) Uani 1 1 d . . . . .
H39G H 0.528879 0.631430 0.590834 0.075 Uiso 1 1 calc R U . . .
H39H H 0.452527 0.609053 0.550183 0.075 Uiso 1 1 calc R U . . .
H39I H 0.470802 0.678398 0.594727 0.075 Uiso 1 1 calc R U . . .
C40C C 0.8766(2) 0.9119(2) 0.61110(16) 0.0321(8) Uani 1 1 d . . . . .
H40C H 0.884808 0.871658 0.587660 0.038 Uiso 1 1 calc R U . . .
C41C C 0.8956(3) 0.8944(5) 0.6650(3) 0.086(2) Uani 1 1 d . . . . .
H41G H 0.888917 0.933834 0.688662 0.129 Uiso 1 1 calc R U . . .
H41H H 0.956023 0.905009 0.666831 0.129 Uiso 1 1 calc R U . . .
H41I H 0.854193 0.833033 0.674140 0.129 Uiso 1 1 calc R U . . .
C42C C 0.9415(3) 1.0059(3) 0.5957(3) 0.0606(15) Uani 1 1 d . . . . .
H42G H 0.929803 1.015769 0.560606 0.091 Uiso 1 1 calc R U . . .
H42H H 1.001646 1.015973 0.598279 0.091 Uiso 1 1 calc R U . . .
H42I H 0.935039 1.046718 0.618402 0.091 Uiso 1 1 calc R U . . .

loop_
_atom_site_aniso_label
_atom_site_aniso_U_11
_atom_site_aniso_U_22
_atom_site_aniso_U_33
_atom_site_aniso_U_23
_atom_site_aniso_U_13
_atom_site_aniso_U_12
B1A 0.0227(16) 0.0225(16) 0.0188(19) 0.0018(14) 0.0026(14) 0.0131(14)
Cl1A 0.0353(4) 0.0285(4) 0.0289(5) 0.0063(3) 0.0072(4) 0.0225(4)
Cl2A 0.0249(4) 0.0301(4) 0.0421(6) 0.0115(4) 0.0080(4) 0.0126(3)
Si1A 0.0387(5) 0.0327(5) 0.0176(5) 0.0033(4) -0.0013(4) 0.0208(4)
Cl3A 0.0374(5) 0.0580(6) 0.0458(7) -0.0007(5) -0.0134(5) 0.0226(5)
Cl4A 0.0544(6) 0.0402(5) 0.0223(5) -0.0015(4) 0.0032(4) 0.0274(4)
Cl5A 0.0848(8) 0.0499(6) 0.0286(6) 0.0150(5) 0.0051(5) 0.0443(6)
N1A 0.0291(14) 0.0223(13) 0.0178(15) 0.0018(11) 0.0021(11) 0.0157(11)
N2A 0.0263(13) 0.0229(13) 0.0174(15) 0.0001(11) 0.0022(11) 0.0140(11)
C1A 0.0186(14) 0.0189(14) 0.0189(17) -0.0013(12) 0.0013(12) 0.0102(12)
C2A 0.043(2) 0.0308(17) 0.024(2) 0.0071(15) 0.0054(16) 0.0259(16)
C3A 0.042(2) 0.0333(18) 0.0160(18) 0.0059(14) 0.0042(15) 0.0213(16)
C11A 0.0340(17) 0.0277(16) 0.0182(18) 0.0026(13) 0.0036(14) 0.0212(14)
C12A 0.0350(18) 0.0315(17) 0.026(2) 0.0019(14) 0.0008(15) 0.0232(15)
C13A 0.040(2) 0.047(2) 0.032(2) -0.0010(17) 0.0043(17) 0.0320(18)
C14A 0.057(2) 0.045(2) 0.033(2) -0.0091(18) 0.0027(19) 0.038(2)
C15A 0.047(2) 0.0301(18) 0.032(2) -0.0059(16) 0.0003(17) 0.0217(17)
C16A 0.0404(19) 0.0262(16) 0.0226(19) 0.0020(14) 0.0018(15) 0.0200(15)
C17A 0.0338(18) 0.0388(19) 0.030(2) -0.0029(16) -0.0005(16) 0.0238(16)
C18A 0.031(2) 0.057(3) 0.053(3) -0.006(2) 0.0036(19) 0.0192(19)
C19A 0.055(2) 0.054(2) 0.045(3) -0.010(2) -0.013(2) 0.039(2)
C20A 0.0348(19) 0.0268(17) 0.031(2) -0.0019(15) 0.0019(16) 0.0120(15)
C21A 0.037(2) 0.042(2) 0.045(3) -0.008(2) -0.0028(19) 0.0114(18)
C22A 0.049(2) 0.039(2) 0.044(3) 0.009(2) 0.008(2) 0.0106(19)
C31A 0.0264(16) 0.0246(15) 0.0172(17) -0.0007(13) 0.0039(13) 0.0145(13)
C32A 0.0272(17) 0.0280(16) 0.0243(19) 0.0002(14) 0.0010(14) 0.0147(14)
C33A 0.0360(19) 0.0294(17) 0.027(2) -0.0075(15) -0.0009(15) 0.0163(15)
C34A 0.041(2) 0.042(2) 0.031(2) -0.0051(17) 0.0082(17) 0.0282(17)
C35A 0.0253(17) 0.0395(19) 0.035(2) -0.0014(17) 0.0052(15) 0.0187(15)
C36A 0.0261(16) 0.0300(17) 0.0222(19) 0.0015(14) 0.0034(14) 0.0124(14)
C37A 0.0250(17) 0.0344(19) 0.041(2) -0.0061(17) -0.0002(16) 0.0127(15)
C38A 0.035(2) 0.074(3) 0.061(4) 0.011(3) -0.014(2) 0.021(2)
C39A 0.035(2) 0.052(2) 0.046(3) 0.006(2) 0.0070(19) 0.0127(19)
C40A 0.0271(17) 0.0370(19) 0.032(2) -0.0055(17) -0.0032(16) 0.0123(15)
C41A 0.0306(19) 0.052(2) 0.036(2) 0.0029(19) -0.0049(17) 0.0119(18)
C42A 0.049(2) 0.036(2) 0.051(3) 0.002(2) -0.017(2) 0.0031(19)
B1B 0.0242(17) 0.0233(17) 0.020(2) -0.0015(14) 0.0000(14) 0.0146(14)
Cl1B 0.0547(5) 0.0260(4) 0.0293(5) 0.0030(4) 0.0074(4) 0.0268(4)
Cl2B 0.0297(4) 0.0438(5) 0.0328(5) 0.0061(4) -0.0057(4) 0.0190(4)
Si1B 0.0344(5) 0.0258(4) 0.0205(5) 0.0061(4) 0.0059(4) 0.0177(4)
Cl3B 0.0820(8) 0.0560(6) 0.0347(6) 0.0216(5) 0.0113(5) 0.0507(6)
Cl4B 0.0499(5) 0.0363(5) 0.0237(5) 0.0007(4) 0.0080(4) 0.0237(4)
Cl5B 0.0343(5) 0.0375(5) 0.0461(6) 0.0011(4) 0.0106(4) 0.0084(4)
N1B 0.0247(13) 0.0201(12) 0.0190(15) 0.0023(11) 0.0022(11) 0.0120(11)
N2B 0.0181(12) 0.0227(13) 0.0167(14) -0.0002(11) 0.0012(10) 0.0093(10)
C1B 0.0160(13) 0.0171(13) 0.0166(16) -0.0002(12) -0.0006(12) 0.0068(11)
C2B 0.0298(17) 0.0303(17) 0.0199(18) 0.0068(14) 0.0040(14) 0.0160(14)
C3B 0.0378(18) 0.0263(16) 0.028(2) 0.0077(14) 0.0039(15) 0.0197(15)
C11B 0.0332(17) 0.0191(14) 0.0212(18) 0.0016(13) 0.0027(14) 0.0175(13)
C12B 0.0299(16) 0.0258(16) 0.0225(19) 0.0045(14) 0.0024(14) 0.0170(14)
C13B 0.0365(19) 0.0345(19) 0.034(2) 0.0022(16) 0.0074(16) 0.0237(16)
C14B 0.049(2) 0.039(2) 0.036(2) -0.0063(17) 0.0071(19) 0.0295(19)
C15B 0.046(2) 0.0268(17) 0.037(2) -0.0082(16) 0.0004(18) 0.0179(16)
C16B 0.0337(18) 0.0215(15) 0.028(2) 0.0009(14) -0.0004(15) 0.0145(14)
C17B 0.0277(17) 0.0301(17) 0.032(2) -0.0011(15) 0.0000(15) 0.0164(14)
C18B 0.0310(19) 0.045(2) 0.045(3) 0.0001(19) 0.0024(18) 0.0145(17)
C19B 0.041(2) 0.053(2) 0.032(2) 0.0017(19) -0.0049(18) 0.0246(19)
C20B 0.0331(18) 0.0242(17) 0.038(2) -0.0027(15) 0.0011(16) 0.0113(15)
C21B 0.041(2) 0.085(4) 0.044(3) -0.024(3) -0.015(2) 0.028(2)
C22B 0.057(3) 0.031(2) 0.129(6) 0.021(3) 0.031(3) 0.016(2)
C31B 0.0279(16) 0.0243(15) 0.0152(17) -0.0021(13) 0.0025(13) 0.0126(13)
C32B 0.0292(17) 0.0306(17) 0.0207(19) 0.0001(15) -0.0002(14) 0.0079(15)
C33B 0.049(2) 0.0328(19) 0.031(2) -0.0110(17) -0.0062(18) 0.0132(17)
C34B 0.072(3) 0.050(2) 0.034(3) -0.014(2) -0.001(2) 0.039(2)
C35B 0.048(2) 0.053(2) 0.028(2) -0.0063(18) 0.0044(18) 0.035(2)
C36B 0.0288(17) 0.0325(17) 0.0228(19) 0.0012(15) 0.0020(14) 0.0176(15)
C37B 0.0242(17) 0.046(2) 0.023(2) -0.0051(16) -0.0004(15) 0.0063(16)
C38B 0.027(2) 0.080(4) 0.094(5) 0.046(4) 0.001(2) 0.001(2)
C39B 0.039(2) 0.059(3) 0.044(3) 0.008(2) 0.0037(19) 0.023(2)
C40B 0.0255(16) 0.0398(19) 0.030(2) 0.0011(16) 0.0011(15) 0.0180(15)
C41B 0.033(2) 0.062(3) 0.046(3) 0.007(2) -0.0050(19) 0.026(2)
C42B 0.033(2) 0.048(2) 0.041(3) 0.006(2) 0.0032(18) 0.0157(18)
B1C 0.0248(17) 0.0227(17) 0.021(2) 0.0003(14) 0.0031(15) 0.0134(15)
Cl1C 0.0425(5) 0.0317(4) 0.0269(5) 0.0060(4) 0.0068(4) 0.0259(4)
Cl2C 0.0266(4) 0.0332(4) 0.0464(6) 0.0124(4) 0.0083(4) 0.0127(4)
Si1C 0.0402(5) 0.0337(5) 0.0177(5) 0.0026(4) 0.0001(4) 0.0197(4)
Cl3C 0.0366(5) 0.0609(6) 0.0322(6) -0.0027(5) -0.0058(4) 0.0226(5)
Cl4C 0.0938(9) 0.0494(6) 0.0279(6) 0.0127(5) 0.0013(6) 0.0424(6)
Cl5C 0.0509(6) 0.0393(5) 0.0253(5) -0.0022(4) 0.0075(4) 0.0212(4)
N1C 0.0292(14) 0.0228(13) 0.0231(16) 0.0021(11) 0.0035(12) 0.0160(11)
N2C 0.0304(14) 0.0221(13) 0.0204(15) 0.0002(11) 0.0044(12) 0.0143(12)
C1C 0.0196(14) 0.0226(15) 0.0201(18) -0.0005(13) 0.0010(12) 0.0108(12)
C2C 0.047(2) 0.0281(17) 0.029(2) 0.0086(15) 0.0103(17) 0.0233(16)
C3C 0.047(2) 0.0286(17) 0.024(2) 0.0093(15) 0.0115(16) 0.0201(16)
C11C 0.0328(17) 0.0223(15) 0.0257(19) 0.0036(14) 0.0070(15) 0.0173(14)
C12C 0.0329(18) 0.0256(16) 0.029(2) 0.0003(14) 0.0033(15) 0.0153(14)
C13C 0.043(2) 0.0288(18) 0.036(2) -0.0064(16) 0.0028(17) 0.0177(16)
C14C 0.054(2) 0.043(2) 0.042(3) -0.0065(19) 0.013(2) 0.032(2)
C15C 0.0331(19) 0.040(2) 0.042(3) 0.0005(18) 0.0048(17) 0.0231(17)
C16C 0.0328(18) 0.0279(17) 0.031(2) 0.0011(15) 0.0015(15) 0.0180(15)
C17C 0.0319(18) 0.0283(18) 0.038(2) -0.0004(16) 0.0040(16) 0.0103(15)
C18C 0.033(2) 0.041(2) 0.048(3) -0.008(2) -0.0014(19) 0.0083(17)
C19C 0.043(2) 0.035(2) 0.056(3) 0.010(2) 0.011(2) 0.0082(18)
C20C 0.0318(18) 0.0370(19) 0.039(2) -0.0020(17) -0.0027(17) 0.0193(16)
C21C 0.032(2) 0.049(2) 0.059(3) -0.006(2) -0.002(2) 0.0171(18)
C22C 0.060(3) 0.057(3) 0.047(3) -0.003(2) -0.017(2) 0.033(2)
C31C 0.0296(16) 0.0255(16) 0.0198(18) 0.0042(13) 0.0080(14) 0.0167(14)
C32C 0.0286(17) 0.0277(17) 0.0199(18) 0.0023(14) 0.0047(14) 0.0125(14)
C33C 0.0309(18) 0.0351(18) 0.030(2) 0.0015(15) 0.0041(15) 0.0194(15)
C34C 0.041(2) 0.0322(18) 0.032(2) 0.0009(16) 0.0085(17) 0.0240(16)
C35C 0.0370(19) 0.0250(16) 0.024(2) -0.0027(14) 0.0006(15) 0.0132(15)
C36C 0.0295(17) 0.0228(15) 0.0198(18) 0.0023(13) 0.0029(14) 0.0128(14)
C37C 0.0307(18) 0.040(2) 0.029(2) -0.0050(16) 0.0003(16) 0.0152(16)
C38C 0.0324(19) 0.055(2) 0.040(3) -0.005(2) -0.0057(18) 0.0167(18)
C39C 0.045(2) 0.039(2) 0.042(3) -0.003(2) 0.001(2) 0.0026(18)
C40C 0.0306(18) 0.0314(18) 0.034(2) -0.0007(16) -0.0024(16) 0.0149(15)
C41C 0.050(3) 0.129(5) 0.071(4) 0.050(4) -0.002(3) 0.038(3)
C42C 0.034(2) 0.047(3) 0.093(5) 0.023(3) 0.018(2) 0.015(2)

loop_
_atom_type_symbol
_atom_type_description
_atom_type_scat_dispersion_real
_atom_type_scat_dispersion_imag
_atom_type_scat_source
C C 0.0033 0.0016 'International Tables Vol C Tables 4.2.6.8 and 6.1.1.4'
H H 0.0000 0.0000 'International Tables Vol C Tables 4.2.6.8 and 6.1.1.4'
B B 0.0013 0.0007 'International Tables Vol C Tables 4.2.6.8 and 6.1.1.4'
N N 0.0061 0.0033 'International Tables Vol C Tables 4.2.6.8 and 6.1.1.4'
Si Si 0.0817 0.0704 'International Tables Vol C Tables 4.2.6.8 and 6.1.1.4'
Cl Cl 0.1484 0.1585 'International Tables Vol C Tables 4.2.6.8 and 6.1.1.4'

loop_
_geom_angle_atom_site_label_1
_geom_angle_atom_site_label_2
_geom_angle_atom_site_label_3
_geom_angle
_geom_angle_site_symmetry_1
_geom_angle_site_symmetry_3
_geom_angle_publ_flag
C1A B1A Cl1A 110.6(2) . . ?
C1A B1A Cl2A 107.7(2) . . ?
Cl1A B1A Cl2A 110.13(18) . . ?
C1A B1A Si1A 122.4(2) . . ?
Cl1A B1A Si1A 99.73(17) . . ?
Cl2A B1A Si1A 105.79(18) . . ?
B1A Si1A Cl3A 112.99(12) . . ?
B1A Si1A Cl4A 119.26(11) . . ?
Cl3A Si1A Cl4A 106.35(6) . . ?
B1A Si1A Cl5A 109.51(11) . . ?
Cl3A Si1A Cl5A 104.71(6) . . ?
Cl4A Si1A Cl5A 102.63(6) . . ?
C1A N1A C2A 110.3(3) . . ?
C1A N1A C11A 130.4(3) . . ?
C2A N1A C11A 119.2(3) . . ?
C1A N2A C3A 110.4(3) . . ?
C1A N2A C31A 132.8(3) . . ?
C3A N2A C31A 116.8(3) . . ?
N2A C1A N1A 104.8(3) . . ?
N2A C1A B1A 127.1(3) . . ?
N1A C1A B1A 127.7(3) . . ?
C3A C2A N1A 107.5(3) . . ?
C3A C2A H2A 126.3 . . ?
N1A C2A H2A 126.3 . . ?
C2A C3A N2A 107.0(3) . . ?
C2A C3A H3A 126.5 . . ?
N2A C3A H3A 126.5 . . ?
C12A C11A C16A 123.5(3) . . ?
C12A C11A N1A 118.6(3) . . ?
C16A C11A N1A 117.2(3) . . ?
C13A C12A C11A 117.1(3) . . ?
C13A C12A C17A 119.9(3) . . ?
C11A C12A C17A 122.9(3) . . ?
C14A C13A C12A 121.1(3) . . ?
C14A C13A H13A 119.4 . . ?
C12A C13A H13A 119.4 . . ?
C13A C14A C15A 120.5(3) . . ?
C13A C14A H14A 119.8 . . ?
C15A C14A H14A 119.8 . . ?
C14A C15A C16A 121.4(4) . . ?
C14A C15A H15A 119.3 . . ?
C16A C15A H15A 119.3 . . ?
C15A C16A C11A 116.4(3) . . ?
C15A C16A C20A 120.2(3) . . ?
C11A C16A C20A 123.4(3) . . ?
C18A C17A C19A 111.0(3) . . ?
C18A C17A C12A 111.3(3) . . ?
C19A C17A C12A 110.0(3) . . ?
C18A C17A H17A 108.1 . . ?
C19A C17A H17A 108.1 . . ?
C12A C17A H17A 108.1 . . ?
C17A C18A H18A 109.5 . . ?
C17A C18A H18B 109.5 . . ?
H18A C18A H18B 109.5 . . ?
C17A C18A H18C 109.5 . . ?
H18A C18A H18C 109.5 . . ?
H18B C18A H18C 109.5 . . ?
C17A C19A H19A 109.5 . . ?
C17A C19A H19B 109.5 . . ?
H19A C19A H19B 109.5 . . ?
C17A C19A H19C 109.5 . . ?
H19A C19A H19C 109.5 . . ?
H19B C19A H19C 109.5 . . ?
C16A C20A C22A 111.2(3) . . ?
C16A C20A C21A 113.0(3) . . ?
C22A C20A C21A 109.2(3) . . ?
C16A C20A H20A 107.8 . . ?
C22A C20A H20A 107.8 . . ?
C21A C20A H20A 107.8 . . ?
C20A C21A H21A 109.5 . . ?
C20A C21A H21B 109.5 . . ?
H21A C21A H21B 109.5 . . ?
C20A C21A H21C 109.5 . . ?
H21A C21A H21C 109.5 . . ?
H21B C21A H21C 109.5 . . ?
C20A C22A H22A 109.5 . . ?
C20A C22A H22B 109.5 . . ?
H22A C22A H22B 109.5 . . ?
C20A C22A H22C 109.5 . . ?
H22A C22A H22C 109.5 . . ?
H22B C22A H22C 109.5 . . ?
C36A C31A C32A 123.8(3) . . ?
C36A C31A N2A 117.7(3) . . ?
C32A C31A N2A 118.0(3) . . ?
C31A C32A C33A 116.9(3) . . ?
C31A C32A C37A 123.6(3) . . ?
C33A C32A C37A 119.6(3) . . ?
C34A C33A C32A 121.0(3) . . ?
C34A C33A H33A 119.5 . . ?
C32A C33A H33A 119.5 . . ?
C33A C34A C35A 120.4(3) . . ?
C33A C34A H34A 119.8 . . ?
C35A C34A H34A 119.8 . . ?
C34A C35A C36A 121.0(3) . . ?
C34A C35A H35A 119.5 . . ?
C36A C35A H35A 119.5 . . ?
C31A C36A C35A 117.0(3) . . ?
C31A C36A C40A 123.2(3) . . ?
C35A C36A C40A 119.8(3) . . ?
C32A C37A C39A 110.7(3) . . ?
C32A C37A C38A 111.7(4) . . ?
C39A C37A C38A 109.9(4) . . ?
C32A C37A H37A 108.1 . . ?
C39A C37A H37A 108.1 . . ?
C38A C37A H37A 108.1 . . ?
C37A C38A H38A 109.5 . . ?
C37A C38A H38B 109.5 . . ?
H38A C38A H38B 109.5 . . ?
C37A C38A H38C 109.5 . . ?
H38A C38A H38C 109.5 . . ?
H38B C38A H38C 109.5 . . ?
C37A C39A H39A 109.5 . . ?
C37A C39A H39B 109.5 . . ?
H39A C39A H39B 109.5 . . ?
C37A C39A H39C 109.5 . . ?
H39A C39A H39C 109.5 . . ?
H39B C39A H39C 109.5 . . ?
C36A C40A C41A 112.0(3) . . ?
C36A C40A C42A 109.8(3) . . ?
C41A C40A C42A 110.7(3) . . ?
C36A C40A H40A 108.1 . . ?
C41A C40A H40A 108.1 . . ?
C42A C40A H40A 108.1 . . ?
C40A C41A H41A 109.5 . . ?
C40A C41A H41B 109.5 . . ?
H41A C41A H41B 109.5 . . ?
C40A C41A H41C 109.5 . . ?
H41A C41A H41C 109.5 . . ?
H41B C41A H41C 109.5 . . ?
C40A C42A H42A 109.5 . . ?
C40A C42A H42B 109.5 . . ?
H42A C42A H42B 109.5 . . ?
C40A C42A H42C 109.5 . . ?
H42A C42A H42C 109.5 . . ?
H42B C42A H42C 109.5 . . ?
C1B B1B Cl1B 110.5(2) . . ?
C1B B1B Cl2B 105.9(2) . . ?
Cl1B B1B Cl2B 110.38(18) . . ?
C1B B1B Si1B 125.2(2) . . ?
Cl1B B1B Si1B 99.55(17) . . ?
Cl2B B1B Si1B 104.82(19) . . ?
B1B Si1B Cl4B 121.20(11) . . ?
B1B Si1B Cl5B 113.10(12) . . ?
Cl4B Si1B Cl5B 106.37(6) . . ?
B1B Si1B Cl3B 107.31(11) . . ?
Cl4B Si1B Cl3B 102.11(6) . . ?
Cl5B Si1B Cl3B 105.12(6) . . ?
C1B N1B C3B 110.4(3) . . ?
C1B N1B C11B 129.8(3) . . ?
C3B N1B C11B 119.8(3) . . ?
C1B N2B C2B 110.6(3) . . ?
C1B N2B C31B 130.1(3) . . ?
C2B N2B C31B 118.4(3) . . ?
N1B C1B N2B 104.7(3) . . ?
N1B C1B B1B 128.2(3) . . ?
N2B C1B B1B 126.0(3) . . ?
C3B C2B N2B 106.9(3) . . ?
C3B C2B H2B 126.5 . . ?
N2B C2B H2B 126.5 . . ?
C2B C3B N1B 107.3(3) . . ?
C2B C3B H3B 126.3 . . ?
N1B C3B H3B 126.3 . . ?
C16B C11B C12B 123.8(3) . . ?
C16B C11B N1B 117.1(3) . . ?
C12B C11B N1B 118.3(3) . . ?
C13B C12B C11B 116.5(3) . . ?
C13B C12B C17B 120.8(3) . . ?
C11B C12B C17B 122.6(3) . . ?
C14B C13B C12B 121.6(3) . . ?
C14B C13B H13B 119.2 . . ?
C12B C13B H13B 119.2 . . ?
C13B C14B C15B 120.3(3) . . ?
C13B C14B H14B 119.9 . . ?
C15B C14B H14B 119.9 . . ?
C14B C15B C16B 121.3(4) . . ?
C14B C15B H15B 119.3 . . ?
C16B C15B H15B 119.3 . . ?
C15B C16B C11B 116.4(3) . . ?
C15B C16B C20B 120.5(3) . . ?
C11B C16B C20B 123.0(3) . . ?
C12B C17B C18B 112.0(3) . . ?
C12B C17B C19B 111.2(3) . . ?
C18B C17B C19B 108.8(3) . . ?
C12B C17B H17B 108.2 . . ?
C18B C17B H17B 108.2 . . ?
C19B C17B H17B 108.2 . . ?
C17B C18B H18D 109.5 . . ?
C17B C18B H18E 109.5 . . ?
H18D C18B H18E 109.5 . . ?
C17B C18B H18F 109.5 . . ?
H18D C18B H18F 109.5 . . ?
H18E C18B H18F 109.5 . . ?
C17B C19B H19D 109.5 . . ?
C17B C19B H19E 109.5 . . ?
H19D C19B H19E 109.5 . . ?
C17B C19B H19F 109.5 . . ?
H19D C19B H19F 109.5 . . ?
H19E C19B H19F 109.5 . . ?
C16B C20B C21B 111.8(4) . . ?
C16B C20B C22B 109.6(3) . . ?
C21B C20B C22B 110.5(4) . . ?
C16B C20B H20B 108.3 . . ?
C21B C20B H20B 108.3 . . ?
C22B C20B H20B 108.3 . . ?
C20B C21B H21D 109.5 . . ?
C20B C21B H21E 109.5 . . ?
H21D C21B H21E 109.5 . . ?
C20B C21B H21F 109.5 . . ?
H21D C21B H21F 109.5 . . ?
H21E C21B H21F 109.5 . . ?
C20B C22B H22D 109.5 . . ?
C20B C22B H22E 109.5 . . ?
H22D C22B H22E 109.5 . . ?
C20B C22B H22F 109.5 . . ?
H22D C22B H22F 109.5 . . ?
H22E C22B H22F 109.5 . . ?
C36B C31B C32B 124.0(3) . . ?
C36B C31B N2B 119.0(3) . . ?
C32B C31B N2B 116.7(3) . . ?
C33B C32B C31B 116.5(3) . . ?
C33B C32B C37B 120.6(3) . . ?
C31B C32B C37B 122.8(3) . . ?
C32B C33B C34B 121.1(4) . . ?
C32B C33B H33B 119.4 . . ?
C34B C33B H33B 119.4 . . ?
C35B C34B C33B 120.4(4) . . ?
C35B C34B H34B 119.8 . . ?
C33B C34B H34B 119.8 . . ?
C34B C35B C36B 121.9(4) . . ?
C34B C35B H35B 119.0 . . ?
C36B C35B H35B 119.0 . . ?
C31B C36B C35B 116.0(3) . . ?
C31B C36B C40B 123.8(3) . . ?
C35B C36B C40B 120.2(3) . . ?
C39B C37B C32B 112.4(3) . . ?
C39B C37B C38B 109.6(4) . . ?
C32B C37B C38B 110.5(4) . . ?
C39B C37B H37B 108.1 . . ?
C32B C37B H37B 108.1 . . ?
C38B C37B H37B 108.1 . . ?
C37B C38B H38D 109.5 . . ?
C37B C38B H38E 109.5 . . ?
H38D C38B H38E 109.5 . . ?
C37B C38B H38F 109.5 . . ?
H38D C38B H38F 109.5 . . ?
H38E C38B H38F 109.5 . . ?
C37B C39B H39D 109.5 . . ?
C37B C39B H39E 109.5 . . ?
H39D C39B H39E 109.5 . . ?
C37B C39B H39F 109.5 . . ?
H39D C39B H39F 109.5 . . ?
H39E C39B H39F 109.5 . . ?
C36B C40B C42B 110.3(3) . . ?
C36B C40B C41B 111.2(3) . . ?
C42B C40B C41B 110.7(3) . . ?
C36B C40B H40B 108.2 . . ?
C42B C40B H40B 108.2 . . ?
C41B C40B H40B 108.2 . . ?
C40B C41B H41D 109.5 . . ?
C40B C41B H41E 109.5 . . ?
H41D C41B H41E 109.5 . . ?
C40B C41B H41F 109.5 . . ?
H41D C41B H41F 109.5 . . ?
H41E C41B H41F 109.5 . . ?
C40B C42B H42D 109.5 . . ?
C40B C42B H42E 109.5 . . ?
H42D C42B H42E 109.5 . . ?
C40B C42B H42F 109.5 . . ?
H42D C42B H42F 109.5 . . ?
H42E C42B H42F 109.5 . . ?
C1C B1C Cl2C 110.4(2) . . ?
C1C B1C Cl1C 111.5(2) . . ?
Cl2C B1C Cl1C 109.00(18) . . ?
C1C B1C Si1C 119.2(2) . . ?
Cl2C B1C Si1C 105.57(19) . . ?
Cl1C B1C Si1C 100.38(17) . . ?
B1C Si1C Cl5C 118.42(11) . . ?
B1C Si1C Cl4C 110.79(11) . . ?
Cl5C Si1C Cl4C 102.68(6) . . ?
B1C Si1C Cl3C 112.30(12) . . ?
Cl5C Si1C Cl3C 106.69(6) . . ?
Cl4C Si1C Cl3C 104.72(7) . . ?
C2C N1C C1C 110.1(3) . . ?
C2C N1C C11C 119.4(3) . . ?
C1C N1C C11C 130.5(3) . . ?
C1C N2C C3C 110.6(3) . . ?
C1C N2C C31C 130.8(3) . . ?
C3C N2C C31C 118.4(3) . . ?
N2C C1C N1C 104.4(3) . . ?
N2C C1C B1C 127.8(3) . . ?
N1C C1C B1C 127.7(3) . . ?
C3C C2C N1C 107.9(3) . . ?
C3C C2C H2C 126.1 . . ?
N1C C2C H2C 126.1 . . ?
C2C C3C N2C 107.1(3) . . ?
C2C C3C H3C 126.5 . . ?
N2C C3C H3C 126.5 . . ?
C16C C11C C12C 123.1(3) . . ?
C16C C11C N1C 118.9(3) . . ?
C12C C11C N1C 117.2(3) . . ?
C13C C12C C11C 116.7(3) . . ?
C13C C12C C17C 119.7(3) . . ?
C11C C12C C17C 123.5(3) . . ?
C14C C13C C12C 121.6(4) . . ?
C14C C13C H13C 119.2 . . ?
C12C C13C H13C 119.2 . . ?
C13C C14C C15C 120.4(4) . . ?
C13C C14C H14C 119.8 . . ?
C15C C14C H14C 119.8 . . ?
C14C C15C C16C 121.4(3) . . ?
C14C C15C H15C 119.3 . . ?
C16C C15C H15C 119.3 . . ?
C15C C16C C11C 116.8(3) . . ?
C15C C16C C20C 119.6(3) . . ?
C11C C16C C20C 123.5(3) . . ?
C12C C17C C18C 112.5(3) . . ?
C12C C17C C19C 109.9(3) . . ?
C18C C17C C19C 109.3(3) . . ?
C12C C17C H17C 108.4 . . ?
C18C C17C H17C 108.4 . . ?
C19C C17C H17C 108.4 . . ?
C17C C18C H18G 109.5 . . ?
C17C C18C H18H 109.5 . . ?
H18G C18C H18H 109.5 . . ?
C17C C18C H18I 109.5 . . ?
H18G C18C H18I 109.5 . . ?
H18H C18C H18I 109.5 . . ?
C17C C19C H19G 109.5 . . ?
C17C C19C H19H 109.5 . . ?
H19G C19C H19H 109.5 . . ?
C17C C19C H19I 109.5 . . ?
H19G C19C H19I 109.5 . . ?
H19H C19C H19I 109.5 . . ?
C16C C20C C21C 112.2(4) . . ?
C16C C20C C22C 109.2(3) . . ?
C21C C20C C22C 110.8(4) . . ?
C16C C20C H20C 108.2 . . ?
C21C C20C H20C 108.2 . . ?
C22C C20C H20C 108.2 . . ?
C20C C21C H21G 109.5 . . ?
C20C C21C H21H 109.5 . . ?
H21G C21C H21H 109.5 . . ?
C20C C21C H21I 109.5 . . ?
H21G C21C H21I 109.5 . . ?
H21H C21C H21I 109.5 . . ?
C20C C22C H22G 109.5 . . ?
C20C C22C H22H 109.5 . . ?
H22G C22C H22H 109.5 . . ?
C20C C22C H22I 109.5 . . ?
H22G C22C H22I 109.5 . . ?
H22H C22C H22I 109.5 . . ?
C32C C31C C36C 124.1(3) . . ?
C32C C31C N2C 118.8(3) . . ?
C36C C31C N2C 116.9(3) . . ?
C33C C32C C31C 116.3(3) . . ?
C33C C32C C37C 119.9(3) . . ?
C31C C32C C37C 123.7(3) . . ?
C34C C33C C32C 121.6(3) . . ?
C34C C33C H33C 119.2 . . ?
C32C C33C H33C 119.2 . . ?
C35C C34C C33C 120.3(3) . . ?
C35C C34C H34C 119.8 . . ?
C33C C34C H34C 119.8 . . ?
C34C C35C C36C 121.1(3) . . ?
C34C C35C H35C 119.5 . . ?
C36C C35C H35C 119.5 . . ?
C35C C36C C31C 116.6(3) . . ?
C35C C36C C40C 120.1(3) . . ?
C31C C36C C40C 123.3(3) . . ?
C32C C37C C38C 112.4(3) . . ?
C32C C37C C39C 109.5(3) . . ?
C38C C37C C39C 110.5(3) . . ?
C32C C37C H37C 108.1 . . ?
C38C C37C H37C 108.1 . . ?
C39C C37C H37C 108.1 . . ?
C37C C38C H38G 109.5 . . ?
C37C C38C H38H 109.5 . . ?
H38G C38C H38H 109.5 . . ?
C37C C38C H38I 109.5 . . ?
H38G C38C H38I 109.5 . . ?
H38H C38C H38I 109.5 . . ?
C37C C39C H39G 109.5 . . ?
C37C C39C H39H 109.5 . . ?
H39G C39C H39H 109.5 . . ?
C37C C39C H39I 109.5 . . ?
H39G C39C H39I 109.5 . . ?
H39H C39C H39I 109.5 . . ?
C36C C40C C42C 111.1(3) . . ?
C36C C40C C41C 111.6(4) . . ?
C42C C40C C41C 110.2(4) . . ?
C36C C40C H40C 107.9 . . ?
C42C C40C H40C 107.9 . . ?
C41C C40C H40C 107.9 . . ?
C40C C41C H41G 109.5 . . ?
C40C C41C H41H 109.5 . . ?
H41G C41C H41H 109.5 . . ?
C40C C41C H41I 109.5 . . ?
H41G C41C H41I 109.5 . . ?
H41H C41C H41I 109.5 . . ?
C40C C42C H42G 109.5 . . ?
C40C C42C H42H 109.5 . . ?
H42G C42C H42H 109.5 . . ?
C40C C42C H42I 109.5 . . ?
H42G C42C H42I 109.5 . . ?
H42H C42C H42I 109.5 . . ?

loop_
_geom_bond_atom_site_label_1
_geom_bond_atom_site_label_2
_geom_bond_distance
_geom_bond_site_symmetry_2
_geom_bond_publ_flag
B1A C1A 1.625(5) . ?
B1A Cl1A 1.865(3) . ?
B1A Cl2A 1.870(4) . ?
B1A Si1A 2.023(4) . ?
Si1A Cl3A 2.0570(14) . ?
Si1A Cl4A 2.0579(13) . ?
Si1A Cl5A 2.0663(14) . ?
N1A C1A 1.363(4) . ?
N1A C2A 1.375(5) . ?
N1A C11A 1.462(4) . ?
N2A C1A 1.358(4) . ?
N2A C3A 1.381(4) . ?
N2A C31A 1.463(4) . ?
C2A C3A 1.338(5) . ?
C2A H2A 0.9500 . ?
C3A H3A 0.9500 . ?
C11A C12A 1.397(5) . ?
C11A C16A 1.408(5) . ?
C12A C13A 1.397(5) . ?
C12A C17A 1.531(5) . ?
C13A C14A 1.379(6) . ?
C13A H13A 0.9500 . ?
C14A C15A 1.383(6) . ?
C14A H14A 0.9500 . ?
C15A C16A 1.398(5) . ?
C15A H15A 0.9500 . ?
C16A C20A 1.518(5) . ?
C17A C18A 1.529(6) . ?
C17A C19A 1.530(6) . ?
C17A H17A 1.0000 . ?
C18A H18A 0.9800 . ?
C18A H18B 0.9800 . ?
C18A H18C 0.9800 . ?
C19A H19A 0.9800 . ?
C19A H19B 0.9800 . ?
C19A H19C 0.9800 . ?
C20A C22A 1.534(6) . ?
C20A C21A 1.540(6) . ?
C20A H20A 1.0000 . ?
C21A H21A 0.9800 . ?
C21A H21B 0.9800 . ?
C21A H21C 0.9800 . ?
C22A H22A 0.9800 . ?
C22A H22B 0.9800 . ?
C22A H22C 0.9800 . ?
C31A C36A 1.391(5) . ?
C31A C32A 1.395(5) . ?
C32A C33A 1.400(5) . ?
C32A C37A 1.516(5) . ?
C33A C34A 1.377(5) . ?
C33A H33A 0.9500 . ?
C34A C35A 1.389(5) . ?
C34A H34A 0.9500 . ?
C35A C36A 1.394(5) . ?
C35A H35A 0.9500 . ?
C36A C40A 1.519(5) . ?
C37A C39A 1.521(6) . ?
C37A C38A 1.527(7) . ?
C37A H37A 1.0000 . ?
C38A H38A 0.9800 . ?
C38A H38B 0.9800 . ?
C38A H38C 0.9800 . ?
C39A H39A 0.9800 . ?
C39A H39B 0.9800 . ?
C39A H39C 0.9800 . ?
C40A C41A 1.530(6) . ?
C40A C42A 1.535(6) . ?
C40A H40A 1.0000 . ?
C41A H41A 0.9800 . ?
C41A H41B 0.9800 . ?
C41A H41C 0.9800 . ?
C42A H42A 0.9800 . ?
C42A H42B 0.9800 . ?
C42A H42C 0.9800 . ?
B1B C1B 1.629(5) . ?
B1B Cl1B 1.864(4) . ?
B1B Cl2B 1.872(4) . ?
B1B Si1B 2.028(4) . ?
Si1B Cl4B 2.0535(13) . ?
Si1B Cl5B 2.0591(14) . ?
Si1B Cl3B 2.0647(13) . ?
N1B C1B 1.356(4) . ?
N1B C3B 1.375(5) . ?
N1B C11B 1.466(4) . ?
N2B C1B 1.359(4) . ?
N2B C2B 1.374(4) . ?
N2B C31B 1.461(4) . ?
C2B C3B 1.340(5) . ?
C2B H2B 0.9500 . ?
C3B H3B 0.9500 . ?
C11B C16B 1.400(5) . ?
C11B C12B 1.404(5) . ?
C12B C13B 1.386(5) . ?
C12B C17B 1.529(5) . ?
C13B C14B 1.377(6) . ?
C13B H13B 0.9500 . ?
C14B C15B 1.385(5) . ?
C14B H14B 0.9500 . ?
C15B C16B 1.395(5) . ?
C15B H15B 0.9500 . ?
C16B C20B 1.513(5) . ?
C17B C18B 1.533(5) . ?
C17B C19B 1.536(5) . ?
C17B H17B 1.0000 . ?
C18B H18D 0.9800 . ?
C18B H18E 0.9800 . ?
C18B H18F 0.9800 . ?
C19B H19D 0.9800 . ?
C19B H19E 0.9800 . ?
C19B H19F 0.9800 . ?
C20B C21B 1.524(6) . ?
C20B C22B 1.531(6) . ?
C20B H20B 1.0000 . ?
C21B H21D 0.9800 . ?
C21B H21E 0.9800 . ?
C21B H21F 0.9800 . ?
C22B H22D 0.9800 . ?
C22B H22E 0.9800 . ?
C22B H22F 0.9800 . ?
C31B C36B 1.397(5) . ?
C31B C32B 1.403(5) . ?
C32B C33B 1.386(5) . ?
C32B C37B 1.521(5) . ?
C33B C34B 1.387(6) . ?
C33B H33B 0.9500 . ?
C34B C35B 1.363(6) . ?
C34B H34B 0.9500 . ?
C35B C36B 1.397(5) . ?
C35B H35B 0.9500 . ?
C36B C40B 1.516(5) . ?
C37B C39B 1.510(6) . ?
C37B C38B 1.542(6) . ?
C37B H37B 1.0000 . ?
C38B H38D 0.9800 . ?
C38B H38E 0.9800 . ?
C38B H38F 0.9800 . ?
C39B H39D 0.9800 . ?
C39B H39E 0.9800 . ?
C39B H39F 0.9800 . ?
C40B C42B 1.530(5) . ?
C40B C41B 1.536(5) . ?
C40B H40B 1.0000 . ?
C41B H41D 0.9800 . ?
C41B H41E 0.9800 . ?
C41B H41F 0.9800 . ?
C42B H42D 0.9800 . ?
C42B H42E 0.9800 . ?
C42B H42F 0.9800 . ?
B1C C1C 1.629(5) . ?
B1C Cl2C 1.864(4) . ?
B1C Cl1C 1.864(4) . ?
B1C Si1C 2.024(4) . ?
Si1C Cl5C 2.0550(14) . ?
Si1C Cl4C 2.0621(14) . ?
Si1C Cl3C 2.0654(14) . ?
N1C C2C 1.375(5) . ?
N1C C1C 1.375(4) . ?
N1C C11C 1.464(4) . ?
N2C C1C 1.363(4) . ?
N2C C3C 1.382(4) . ?
N2C C31C 1.461(4) . ?
C2C C3C 1.337(5) . ?
C2C H2C 0.9500 . ?
C3C H3C 0.9500 . ?
C11C C16C 1.403(5) . ?
C11C C12C 1.408(5) . ?
C12C C13C 1.395(5) . ?
C12C C17C 1.522(5) . ?
C13C C14C 1.376(6) . ?
C13C H13C 0.9500 . ?
C14C C15C 1.377(6) . ?
C14C H14C 0.9500 . ?
C15C C16C 1.399(5) . ?
C15C H15C 0.9500 . ?
C16C C20C 1.525(5) . ?
C17C C18C 1.531(6) . ?
C17C C19C 1.543(6) . ?
C17C H17C 1.0000 . ?
C18C H18G 0.9800 . ?
C18C H18H 0.9800 . ?
C18C H18I 0.9800 . ?
C19C H19G 0.9800 . ?
C19C H19H 0.9800 . ?
C19C H19I 0.9800 . ?
C20C C21C 1.525(6) . ?
C20C C22C 1.531(6) . ?
C20C H20C 1.0000 . ?
C21C H21G 0.9800 . ?
C21C H21H 0.9800 . ?
C21C H21I 0.9800 . ?
C22C H22G 0.9800 . ?
C22C H22H 0.9800 . ?
C22C H22I 0.9800 . ?
C31C C32C 1.399(5) . ?
C31C C36C 1.400(5) . ?
C32C C33C 1.390(5) . ?
C32C C37C 1.523(5) . ?
C33C C34C 1.385(5) . ?
C33C H33C 0.9500 . ?
C34C C35C 1.381(5) . ?
C34C H34C 0.9500 . ?
C35C C36C 1.397(5) . ?
C35C H35C 0.9500 . ?
C36C C40C 1.514(5) . ?
C37C C38C 1.529(6) . ?
C37C C39C 1.534(6) . ?
C37C H37C 1.0000 . ?
C38C H38G 0.9800 . ?
C38C H38H 0.9800 . ?
C38C H38I 0.9800 . ?
C39C H39G 0.9800 . ?
C39C H39H 0.9800 . ?
C39C H39I 0.9800 . ?
C40C C42C 1.515(5) . ?
C40C C41C 1.521(7) . ?
C40C H40C 1.0000 . ?
C41C H41G 0.9800 . ?
C41C H41H 0.9800 . ?
C41C H41I 0.9800 . ?
C42C H42G 0.9800 . ?
C42C H42H 0.9800 . ?
C42C H42I 0.9800 . ?

loop_
_geom_torsion_atom_site_label_1
_geom_torsion_atom_site_label_2
_geom_torsion_atom_site_label_3
_geom_torsion_atom_site_label_4
_geom_torsion
_geom_torsion_site_symmetry_1
_geom_torsion_site_symmetry_2
_geom_torsion_site_symmetry_3
_geom_torsion_site_symmetry_4
_geom_torsion_publ_flag
C3A N2A C1A N1A 1.3(3) . . . . ?
C31A N2A C1A N1A -177.7(3) . . . . ?
C3A N2A C1A B1A -171.6(3) . . . . ?
C31A N2A C1A B1A 9.5(5) . . . . ?
C2A N1A C1A N2A -1.3(3) . . . . ?
C11A N1A C1A N2A 176.2(3) . . . . ?
C2A N1A C1A B1A 171.4(3) . . . . ?
C11A N1A C1A B1A -11.1(5) . . . . ?
Cl1A B1A C1A N2A -17.1(4) . . . . ?
Cl2A B1A C1A N2A 103.3(3) . . . . ?
Si1A B1A C1A N2A -134.0(3) . . . . ?
Cl1A B1A C1A N1A 171.7(3) . . . . ?
Cl2A B1A C1A N1A -67.9(4) . . . . ?
Si1A B1A C1A N1A 54.8(4) . . . . ?
C1A N1A C2A C3A 0.9(4) . . . . ?
C11A N1A C2A C3A -176.9(3) . . . . ?
N1A C2A C3A N2A -0.1(4) . . . . ?
C1A N2A C3A C2A -0.7(4) . . . . ?
C31A N2A C3A C2A 178.4(3) . . . . ?
C1A N1A C11A C12A 97.6(4) . . . . ?
C2A N1A C11A C12A -85.1(4) . . . . ?
C1A N1A C11A C16A -91.8(4) . . . . ?
C2A N1A C11A C16A 85.5(4) . . . . ?
C16A C11A C12A C13A 2.4(5) . . . . ?
N1A C11A C12A C13A 172.4(3) . . . . ?
C16A C11A C12A C17A -173.9(3) . . . . ?
N1A C11A C12A C17A -3.9(5) . . . . ?
C11A C12A C13A C14A -1.8(6) . . . . ?
C17A C12A C13A C14A 174.6(4) . . . . ?
C12A C13A C14A C15A 0.7(6) . . . . ?
C13A C14A C15A C16A 0.0(6) . . . . ?
C14A C15A C16A C11A 0.6(6) . . . . ?
C14A C15A C16A C20A -177.8(4) . . . . ?
C12A C11A C16A C15A -1.8(5) . . . . ?
N1A C11A C16A C15A -172.0(3) . . . . ?
C12A C11A C16A C20A 176.5(3) . . . . ?
N1A C11A C16A C20A 6.4(5) . . . . ?
C13A C12A C17A C18A 44.9(5) . . . . ?
C11A C12A C17A C18A -138.9(4) . . . . ?
C13A C12A C17A C19A -78.6(4) . . . . ?
C11A C12A C17A C19A 97.6(4) . . . . ?
C15A C16A C20A C22A 90.5(4) . . . . ?
C11A C16A C20A C22A -87.7(4) . . . . ?
C15A C16A C20A C21A -32.7(5) . . . . ?
C11A C16A C20A C21A 149.1(4) . . . . ?
C1A N2A C31A C36A 88.5(4) . . . . ?
C3A N2A C31A C36A -90.4(4) . . . . ?
C1A N2A C31A C32A -98.7(4) . . . . ?
C3A N2A C31A C32A 82.4(4) . . . . ?
C36A C31A C32A C33A 2.4(5) . . . . ?
N2A C31A C32A C33A -170.0(3) . . . . ?
C36A C31A C32A C37A -175.8(3) . . . . ?
N2A C31A C32A C37A 11.8(5) . . . . ?
C31A C32A C33A C34A -0.4(6) . . . . ?
C37A C32A C33A C34A 177.8(4) . . . . ?
C32A C33A C34A C35A -1.3(6) . . . . ?
C33A C34A C35A C36A 1.3(6) . . . . ?
C32A C31A C36A C35A -2.4(5) . . . . ?
N2A C31A C36A C35A 170.0(3) . . . . ?
C32A C31A C36A C40A 177.0(3) . . . . ?
N2A C31A C36A C40A -10.6(5) . . . . ?
C34A C35A C36A C31A 0.5(5) . . . . ?
C34A C35A C36A C40A -178.9(4) . . . . ?
C31A C32A C37A C39A 114.2(4) . . . . ?
C33A C32A C37A C39A -64.0(5) . . . . ?
C31A C32A C37A C38A -123.0(4) . . . . ?
C33A C32A C37A C38A 58.9(5) . . . . ?
C31A C36A C40A C41A -128.0(4) . . . . ?
C35A C36A C40A C41A 51.4(5) . . . . ?
C31A C36A C40A C42A 108.7(4) . . . . ?
C35A C36A C40A C42A -71.9(5) . . . . ?
C3B N1B C1B N2B 2.3(3) . . . . ?
C11B N1B C1B N2B -177.0(3) . . . . ?
C3B N1B C1B B1B -166.2(3) . . . . ?
C11B N1B C1B B1B 14.6(5) . . . . ?
C2B N2B C1B N1B -2.1(3) . . . . ?
C31B N2B C1B N1B 166.7(3) . . . . ?
C2B N2B C1B B1B 166.7(3) . . . . ?
C31B N2B C1B B1B -24.5(5) . . . . ?
Cl1B B1B C1B N1B -157.5(3) . . . . ?
Cl2B B1B C1B N1B 83.0(3) . . . . ?
Si1B B1B C1B N1B -38.8(4) . . . . ?
Cl1B B1B C1B N2B 36.4(4) . . . . ?
Cl2B B1B C1B N2B -83.2(3) . . . . ?
Si1B B1B C1B N2B 155.1(3) . . . . ?
C1B N2B C2B C3B 1.1(4) . . . . ?
C31B N2B C2B C3B -169.1(3) . . . . ?
N2B C2B C3B N1B 0.4(4) . . . . ?
C1B N1B C3B C2B -1.7(4) . . . . ?
C11B N1B C3B C2B 177.6(3) . . . . ?
C1B N1B C11B C16B -97.8(4) . . . . ?
C3B N1B C11B C16B 83.0(4) . . . . ?
C1B N1B C11B C12B 91.5(4) . . . . ?
C3B N1B C11B C12B -87.7(4) . . . . ?
C16B C11B C12B C13B -0.1(5) . . . . ?
N1B C11B C12B C13B 169.9(3) . . . . ?
C16B C11B C12B C17B -178.8(3) . . . . ?
N1B C11B C12B C17B -8.8(5) . . . . ?
C11B C12B C13B C14B 0.9(5) . . . . ?
C17B C12B C13B C14B 179.6(3) . . . . ?
C12B C13B C14B C15B -0.4(6) . . . . ?
C13B C14B C15B C16B -0.9(6) . . . . ?
C14B C15B C16B C11B 1.6(5) . . . . ?
C14B C15B C16B C20B -175.6(4) . . . . ?
C12B C11B C16B C15B -1.1(5) . . . . ?
N1B C11B C16B C15B -171.3(3) . . . . ?
C12B C11B C16B C20B 176.1(3) . . . . ?
N1B C11B C16B C20B 5.9(5) . . . . ?
C13B C12B C17B C18B 29.6(5) . . . . ?
C11B C12B C17B C18B -151.7(3) . . . . ?
C13B C12B C17B C19B -92.4(4) . . . . ?
C11B C12B C17B C19B 86.3(4) . . . . ?
C15B C16B C20B C21B -53.7(5) . . . . ?
C11B C16B C20B C21B 129.3(4) . . . . ?
C15B C16B C20B C22B 69.3(5) . . . . ?
C11B C16B C20B C22B -107.8(5) . . . . ?
C1B N2B C31B C36B 102.6(4) . . . . ?
C2B N2B C31B C36B -89.4(4) . . . . ?
C1B N2B C31B C32B -83.6(4) . . . . ?
C2B N2B C31B C32B 84.4(4) . . . . ?
C36B C31B C32B C33B -0.6(5) . . . . ?
N2B C31B C32B C33B -174.0(3) . . . . ?
C36B C31B C32B C37B -178.8(3) . . . . ?
N2B C31B C32B C37B 7.8(5) . . . . ?
C31B C32B C33B C34B 0.7(6) . . . . ?
C37B C32B C33B C34B 178.9(4) . . . . ?
C32B C33B C34B C35B -0.2(7) . . . . ?
C33B C34B C35B C36B -0.3(7) . . . . ?
C32B C31B C36B C35B 0.1(5) . . . . ?
N2B C31B C36B C35B 173.3(3) . . . . ?
C32B C31B C36B C40B -179.6(3) . . . . ?
N2B C31B C36B C40B -6.4(5) . . . . ?
C34B C35B C36B C31B 0.4(6) . . . . ?
C34B C35B C36B C40B -179.9(4) . . . . ?
C33B C32B C37B C39B 76.3(5) . . . . ?
C31B C32B C37B C39B -105.5(4) . . . . ?
C33B C32B C37B C38B -46.4(5) . . . . ?
C31B C32B C37B C38B 131.7(4) . . . . ?
C31B C36B C40B C42B 111.6(4) . . . . ?
C35B C36B C40B C42B -68.1(4) . . . . ?
C31B C36B C40B C41B -125.2(4) . . . . ?
C35B C36B C40B C41B 55.1(5) . . . . ?
C3C N2C C1C N1C 1.1(4) . . . . ?
C31C N2C C1C N1C 175.4(3) . . . . ?
C3C N2C C1C B1C -175.9(3) . . . . ?
C31C N2C C1C B1C -1.6(6) . . . . ?
C2C N1C C1C N2C -1.2(4) . . . . ?
C11C N1C C1C N2C 176.7(3) . . . . ?
C2C N1C C1C B1C 175.8(3) . . . . ?
C11C N1C C1C B1C -6.3(5) . . . . ?
Cl2C B1C C1C N2C 113.7(3) . . . . ?
Cl1C B1C C1C N2C -7.6(4) . . . . ?
Si1C B1C C1C N2C -123.9(3) . . . . ?
Cl2C B1C C1C N1C -62.6(4) . . . . ?
Cl1C B1C C1C N1C 176.0(3) . . . . ?
Si1C B1C C1C N1C 59.8(4) . . . . ?
C1C N1C C2C C3C 0.8(4) . . . . ?
C11C N1C C2C C3C -177.4(3) . . . . ?
N1C C2C C3C N2C -0.1(4) . . . . ?
C1C N2C C3C C2C -0.6(4) . . . . ?
C31C N2C C3C C2C -175.7(3) . . . . ?
C2C N1C C11C C16C -90.5(4) . . . . ?
C1C N1C C11C C16C 91.7(4) . . . . ?
C2C N1C C11C C12C 79.3(4) . . . . ?
C1C N1C C11C C12C -98.4(4) . . . . ?
C16C C11C C12C C13C -2.6(5) . . . . ?
N1C C11C C12C C13C -172.0(3) . . . . ?
C16C C11C C12C C17C 174.8(3) . . . . ?
N1C C11C C12C C17C 5.4(5) . . . . ?
C11C C12C C13C C14C 0.4(6) . . . . ?
C17C C12C C13C C14C -177.0(4) . . . . ?
C12C C13C C14C C15C 0.4(7) . . . . ?
C13C C14C C15C C16C 0.9(7) . . . . ?
C14C C15C C16C C11C -2.9(6) . . . . ?
C14C C15C C16C C20C 172.0(4) . . . . ?
C12C C11C C16C C15C 3.8(5) . . . . ?
N1C C11C C16C C15C 173.0(3) . . . . ?
C12C C11C C16C C20C -170.9(3) . . . . ?
N1C C11C C16C C20C -1.7(5) . . . . ?
C13C C12C C17C C18C -38.8(5) . . . . ?
C11C C12C C17C C18C 143.9(4) . . . . ?
C13C C12C C17C C19C 83.2(5) . . . . ?
C11C C12C C17C C19C -94.1(4) . . . . ?
C15C C16C C20C C21C 44.2(5) . . . . ?
C11C C16C C20C C21C -141.3(4) . . . . ?
C15C C16C C20C C22C -79.1(5) . . . . ?
C11C C16C C20C C22C 95.4(4) . . . . ?
C1C N2C C31C C32C 93.5(4) . . . . ?
C3C N2C C31C C32C -92.6(4) . . . . ?
C1C N2C C31C C36C -91.9(4) . . . . ?
C3C N2C C31C C36C 82.0(4) . . . . ?
C36C C31C C32C C33C 0.4(5) . . . . ?
N2C C31C C32C C33C 174.6(3) . . . . ?
C36C C31C C32C C37C -179.5(3) . . . . ?
N2C C31C C32C C37C -5.3(5) . . . . ?
C31C C32C C33C C34C 0.0(5) . . . . ?
C37C C32C C33C C34C 179.8(3) . . . . ?
C32C C33C C34C C35C 0.0(6) . . . . ?
C33C C34C C35C C36C -0.3(6) . . . . ?
C34C C35C C36C C31C 0.6(5) . . . . ?
C34C C35C C36C C40C -179.4(3) . . . . ?
C32C C31C C36C C35C -0.7(5) . . . . ?
N2C C31C C36C C35C -175.0(3) . . . . ?
C32C C31C C36C C40C 179.3(3) . . . . ?
N2C C31C C36C C40C 5.0(5) . . . . ?
C33C C32C C37C C38C 50.7(5) . . . . ?
C31C C32C C37C C38C -129.4(4) . . . . ?
C33C C32C C37C C39C -72.5(4) . . . . ?
C31C C32C C37C C39C 107.3(4) . . . . ?
C35C C36C C40C C42C -57.6(5) . . . . ?
C31C C36C C40C C42C 122.4(4) . . . . ?
C35C C36C C40C C41C 65.9(5) . . . . ?
C31C C36C C40C C41C -114.1(5) . . . . ?
